data_2209710
loop_
_publ_author_name
'Boyd, Peter D. W.'
'Hosseini, Ali'
'Rickard, Clifton E. F.'

_publ_section_title
;2,8,12,18-Tetrabutyl-3,7,13,17-tetramethyl-5,15-bis(3-nitrophenyl)porphyrinogen
 methanol disolvate
;
_journal_coeditor_code XU2051
_journal_issue 7
_journal_name_full 'Acta Crystallographica Section E'
_journal_page_first o2883
_journal_page_last o2885
_journal_paper_doi 10.1107/S1600536806022288
_journal_volume 62
_journal_year 2006
_chemical_formula_iupac 'C52 H66 N6 O4 , 2C H4 O'
_chemical_formula_moiety 'C52 H66 N6 O4 , 2C H4 O'
_chemical_formula_sum 'C54 H74 N6 O6'
_chemical_formula_weight 903.19
_chemical_name_systematic
;2,8,12,18-Tetrabutyl-3,7,13,17-tetramethyl-5,15-bis(3-nitrophenyl)porphyrinogen
dimethanol
;
_space_group_IT_number 2
_symmetry_cell_setting triclinic
_symmetry_space_group_name_Hall '-P 1'
_symmetry_space_group_name_H-M 'P -1'
_atom_sites_solution_hydrogens geom
_atom_sites_solution_primary direct
_atom_sites_solution_secondary difmap
_audit_creation_method SHELXL97
_cell_angle_alpha 104.7540(10)
_cell_angle_beta 97.4300(10)
_cell_angle_gamma 92.4990(10)
_cell_formula_units_Z 1
_cell_length_a 8.26650(10)
_cell_length_b 12.21380(10)
_cell_length_c 13.0914(2)
_cell_measurement_reflns_used 7598
_cell_measurement_temperature 150(2)
_cell_measurement_theta_max 25.3
_cell_measurement_theta_min 1.6
_cell_volume 1263.42(3)
_computing_cell_refinement 'SAINT (Siemens, 1995)'
_computing_data_collection 'SMART (Siemens, 1995)'
_computing_data_reduction SAINT
_computing_molecular_graphics 'MERCURY (Macrae <i>et al.</i>,  2006)'
_computing_publication_material 'WinGX (Farrugia, 1999)'
_computing_structure_refinement 'SHELXL97 (Sheldrick, 1997)'
_computing_structure_solution 'SHELXS97 (Sheldrick, 1997)'
_diffrn_ambient_temperature 150(2)
_diffrn_measured_fraction_theta_full 0.99
_diffrn_measured_fraction_theta_max 0.99
_diffrn_measurement_device_type 'Siemens SMART CCD area-detector'
_diffrn_measurement_method \w
_diffrn_radiation_monochromator graphite
_diffrn_radiation_source 'fine-focus sealed tube'
_diffrn_radiation_type MoK\a
_diffrn_radiation_wavelength 0.71073
_diffrn_reflns_av_R_equivalents 0.026
_diffrn_reflns_av_sigmaI/netI 0.025
_diffrn_reflns_limit_h_max 9
_diffrn_reflns_limit_h_min -9
_diffrn_reflns_limit_k_max 14
_diffrn_reflns_limit_k_min -14
_diffrn_reflns_limit_l_max 15
_diffrn_reflns_limit_l_min -14
_diffrn_reflns_number 9845
_diffrn_reflns_theta_full 25.3
_diffrn_reflns_theta_max 25.3
_diffrn_reflns_theta_min 1.6
_diffrn_standards_interval_count 0
_diffrn_standards_interval_time 0
_diffrn_standards_number 0
_exptl_absorpt_coefficient_mu 0.078
_exptl_absorpt_correction_type none
_exptl_crystal_colour yellow
_exptl_crystal_density_diffrn 1.187
_exptl_crystal_density_method 'not measured'
_exptl_crystal_description plate
_exptl_crystal_F_000 488
_exptl_crystal_size_max 0.34
_exptl_crystal_size_mid 0.32
_exptl_crystal_size_min 0.18
_refine_diff_density_max 0.25
_refine_diff_density_min -0.29
_refine_ls_extinction_method none
_refine_ls_goodness_of_fit_ref 0.810
_refine_ls_hydrogen_treatment constr
_refine_ls_matrix_type full
_refine_ls_number_parameters 302
_refine_ls_number_reflns 4571
_refine_ls_number_restraints 0
_refine_ls_restrained_S_all 0.810
_refine_ls_R_factor_all 0.050
_refine_ls_R_factor_gt 0.044
_refine_ls_shift/su_max 0.003
_refine_ls_shift/su_mean 0.000
_refine_ls_structure_factor_coef Fsqd
_refine_ls_weighting_details 'calc w = 1/[\s^2^(Fo^2^)+(0.1122P)^2^+0.8341P] where P=(Fo^2^+2Fc^2^)/3'
_refine_ls_weighting_scheme calc
_refine_ls_wR_factor_gt 0.135
_refine_ls_wR_factor_ref 0.145
_reflns_number_gt 4193
_reflns_number_total 4571
_reflns_threshold_expression I>2\s(I)
_cod_data_source_file xu2051.cif
_cod_data_source_block I
_cod_depositor_comments
;
The following automatic conversions were performed:
'_symmetry_cell_setting' value 'Triclinic' changed to 'triclinic'
according to '/home/saulius/struct/CIF-dictionaries/cif_core.dic'
dictionary named 'cif_core.dic' version 2.4.1 from 2010-06-29.

Automatic conversion script
Id: cif_fix_enum 1527 2010-12-29 10:47:43Z saulius 

The following automatic conversions were performed:

'_symmetry_cell_setting' value 'Triclinic' changed to 'triclinic'
according to /home/saulius/struct/CIF-dictionaries/cif_core.dic
dictionary named 'cif_core.dic' version 2.4.1 from 2010-06-29.

Automatic conversion script
Id: cif_fix_values 1715 2011-07-08 13:25:40Z adriana 
;
_cod_database_code 2209710
_cod_database_fobs_code 2209710

loop_
_symmetry_equiv_pos_as_xyz
'x, y, z'
'-x, -y, -z'

loop_
_atom_site_type_symbol
_atom_site_label
_atom_site_fract_x
_atom_site_fract_y
_atom_site_fract_z
_atom_site_U_iso_or_equiv
_atom_site_adp_type
_atom_site_calc_flag
_atom_site_refinement_flags
_atom_site_occupancy
N N1 0.05035(15) 0.19983(10) 0.05865(10) 0.0246(3) Uani d . 1
H H1A -0.0371 0.1808 0.0099 0.029 Uiso calc R 1
N N2 0.16736(15) 0.02102(10) -0.12579(10) 0.0251(3) Uani d . 1
H H2A 0.1632 0.0160 -0.0603 0.030 Uiso calc R 1
N N3 -0.29487(18) 0.38705(12) -0.16602(12) 0.0377(3) Uani d . 1
O O1 -0.36185(16) 0.31356(12) -0.13302(13) 0.0542(4) Uani d . 1
O O2 -0.37068(18) 0.44928(13) -0.21110(15) 0.0623(4) Uani d . 1
C C1 -0.10235(18) 0.18797(12) 0.20929(12) 0.0271(3) Uani d . 1
H H1B -0.0945 0.2398 0.2818 0.032 Uiso calc R 1
H H1C -0.1947 0.2094 0.1642 0.032 Uiso calc R 1
C C2 0.05291(18) 0.20686(12) 0.16515(12) 0.0248(3) Uani d . 1
C C3 0.21124(18) 0.23843(12) 0.21540(12) 0.0268(3) Uani d . 1
C C4 0.30797(18) 0.25196(12) 0.13525(12) 0.0270(3) Uani d . 1
C C5 0.20560(17) 0.22711(12) 0.03915(12) 0.0251(3) Uani d . 1
C C6 0.23675(18) 0.23344(12) -0.07078(12) 0.0263(3) Uani d . 1
H H6A 0.3557 0.2566 -0.0655 0.032 Uiso calc R 1
C C7 0.20062(17) 0.12005(12) -0.15392(12) 0.0249(3) Uani d . 1
C C8 0.19775(18) 0.09359(13) -0.26268(12) 0.0279(3) Uani d . 1
C C9 0.15818(18) -0.02691(13) -0.30227(12) 0.0271(3) Uani d . 1
C C10 0.14160(17) -0.06905(12) -0.21585(11) 0.0252(3) Uani d . 1
C C11 0.48753(19) 0.28872(15) 0.15450(14) 0.0371(4) Uani d . 1
H H11A 0.5299 0.2735 0.0861 0.056 Uiso calc R 1
H H11B 0.5457 0.2464 0.2001 0.056 Uiso calc R 1
H H11C 0.5042 0.3702 0.1898 0.056 Uiso calc R 1
C C12 0.2300(2) 0.17484(15) -0.32861(14) 0.0385(4) Uani d . 1
H H12A 0.1286 0.2089 -0.3468 0.058 Uiso calc R 1
H H12B 0.2688 0.1337 -0.3943 0.058 Uiso calc R 1
H H12C 0.3134 0.2348 -0.2876 0.058 Uiso calc R 1
C C13 0.2659(2) 0.26280(14) 0.33410(12) 0.0335(4) Uani d . 1
H H13A 0.3823 0.2474 0.3467 0.040 Uiso calc R 1
H H13B 0.2013 0.2106 0.3630 0.040 Uiso calc R 1
C C14 0.2462(2) 0.38553(15) 0.39457(13) 0.0370(4) Uani d . 1
H H14A 0.3215 0.4371 0.3721 0.044 Uiso calc R 1
H H14B 0.1330 0.4040 0.3744 0.044 Uiso calc R 1
C C15 0.2803(3) 0.40757(19) 0.51534(15) 0.0544(5) Uani d . 1
H H15A 0.3942 0.3907 0.5360 0.065 Uiso calc R 1
H H15B 0.2062 0.3554 0.5381 0.065 Uiso calc R 1
C C16 0.2571(3) 0.5298(2) 0.57354(19) 0.0733(8) Uani d . 1
H H16A 0.2808 0.5397 0.6508 0.110 Uiso calc R 1
H H16B 0.1439 0.5465 0.5548 0.110 Uiso calc R 1
H H16C 0.3317 0.5818 0.5524 0.110 Uiso calc R 1
C C17 0.1451(2) -0.09443(14) -0.41698(12) 0.0316(4) Uani d . 1
H H17A 0.1033 -0.0465 -0.4636 0.038 Uiso calc R 1
H H17B 0.0645 -0.1605 -0.4296 0.038 Uiso calc R 1
C C18 0.3070(2) -0.13672(19) -0.44823(15) 0.0466(5) Uani d . 1
H H18A 0.3404 -0.1934 -0.4090 0.056 Uiso calc R 1
H H18B 0.3917 -0.0721 -0.4256 0.056 Uiso calc R 1
C C19 0.3012(3) -0.1905(2) -0.56787(17) 0.0611(6) Uani d . 1
H H19A 0.4059 -0.2244 -0.5804 0.073 Uiso calc R 1
H H19B 0.2126 -0.2526 -0.5916 0.073 Uiso calc R 1
C C20 0.2721(3) -0.1058(2) -0.63476(17) 0.0704(7) Uani d . 1
H H20A 0.2686 -0.1448 -0.7104 0.106 Uiso calc R 1
H H20B 0.3613 -0.0453 -0.6133 0.106 Uiso calc R 1
H H20C 0.1678 -0.0727 -0.6236 0.106 Uiso calc R 1
C C21 0.14019(18) 0.32668(12) -0.10380(12) 0.0270(3) Uani d . 1
C C22 -0.02973(19) 0.31210(13) -0.12786(12) 0.0285(3) Uani d . 1
H H22A -0.0865 0.2422 -0.1295 0.034 Uiso calc R 1
C C23 -0.11505(19) 0.40070(13) -0.14930(12) 0.0305(3) Uani d . 1
C C24 -0.0386(2) 0.50367(13) -0.15155(13) 0.0348(4) Uani d . 1
H H24A -0.1000 0.5626 -0.1677 0.042 Uiso calc R 1
C C25 0.1306(2) 0.51662(14) -0.12921(14) 0.0370(4) Uani d . 1
H H25A 0.1871 0.5856 -0.1305 0.044 Uiso calc R 1
C C26 0.2192(2) 0.42948(13) -0.10481(13) 0.0331(4) Uani d . 1
H H26A 0.3350 0.4405 -0.0886 0.040 Uiso calc R 1
O O3 -0.21702(13) 0.04241(10) -0.08928(9) 0.0337(3) Uani d . 1
H H3 -0.1815 -0.0131 -0.1301 0.051 Uiso calc R 1
C C28 -0.3909(2) 0.03852(16) -0.11549(16) 0.0431(4) Uani d . 1
H H28A -0.4305 0.1088 -0.0753 0.065 Uiso calc R 1
H H28B -0.4417 -0.0265 -0.0970 0.065 Uiso calc R 1
H H28C -0.4197 0.0305 -0.1922 0.065 Uiso calc R 1

loop_
_atom_site_aniso_label
_atom_site_aniso_U_11
_atom_site_aniso_U_22
_atom_site_aniso_U_33
_atom_site_aniso_U_12
_atom_site_aniso_U_13
_atom_site_aniso_U_23
N1 0.0226(6) 0.0244(6) 0.0249(6) 0.0003(5) 0.0014(5) 0.0047(5)
N2 0.0286(6) 0.0240(6) 0.0231(6) 0.0029(5) 0.0062(5) 0.0054(5)
N3 0.0342(8) 0.0334(7) 0.0472(8) 0.0068(6) 0.0064(6) 0.0131(6)
O1 0.0334(7) 0.0550(8) 0.0862(11) 0.0039(6) 0.0136(7) 0.0375(8)
O2 0.0432(8) 0.0581(9) 0.0956(12) 0.0123(7) 0.0004(8) 0.0420(9)
C1 0.0271(8) 0.0243(7) 0.0298(8) 0.0046(6) 0.0077(6) 0.0049(6)
C2 0.0273(7) 0.0190(7) 0.0280(7) 0.0042(5) 0.0053(6) 0.0052(6)
C3 0.0280(8) 0.0232(7) 0.0276(7) 0.0052(6) 0.0033(6) 0.0040(6)
C4 0.0244(7) 0.0237(7) 0.0312(8) 0.0040(6) 0.0041(6) 0.0035(6)
C5 0.0234(7) 0.0210(7) 0.0299(8) 0.0016(5) 0.0062(6) 0.0040(6)
C6 0.0237(7) 0.0249(7) 0.0297(8) -0.0005(6) 0.0060(6) 0.0052(6)
C7 0.0228(7) 0.0236(7) 0.0286(7) 0.0030(5) 0.0057(5) 0.0063(6)
C8 0.0276(7) 0.0287(8) 0.0288(8) 0.0039(6) 0.0060(6) 0.0090(6)
C9 0.0270(7) 0.0284(8) 0.0254(7) 0.0040(6) 0.0048(6) 0.0052(6)
C10 0.0234(7) 0.0244(7) 0.0267(7) 0.0038(6) 0.0047(6) 0.0039(6)
C11 0.0239(8) 0.0416(9) 0.0404(9) 0.0013(7) 0.0020(7) 0.0026(7)
C12 0.0517(10) 0.0346(9) 0.0327(8) 0.0024(7) 0.0122(7) 0.0124(7)
C13 0.0339(8) 0.0374(9) 0.0284(8) 0.0043(7) 0.0001(6) 0.0092(7)
C14 0.0400(9) 0.0392(9) 0.0281(8) -0.0008(7) 0.0022(7) 0.0040(7)
C15 0.0646(13) 0.0623(13) 0.0304(9) -0.0084(10) 0.0038(9) 0.0055(9)
C16 0.0695(15) 0.0843(18) 0.0434(12) -0.0090(13) 0.0072(11) -0.0213(12)
C17 0.0360(9) 0.0324(8) 0.0253(8) 0.0035(7) 0.0049(6) 0.0052(6)
C18 0.0406(10) 0.0609(12) 0.0354(9) 0.0134(9) 0.0086(8) 0.0041(8)
C19 0.0554(13) 0.0808(16) 0.0395(11) 0.0120(11) 0.0182(9) -0.0049(10)
C20 0.0715(15) 0.0996(19) 0.0327(10) -0.0255(14) 0.0148(10) 0.0058(11)
C21 0.0297(8) 0.0250(7) 0.0263(7) 0.0018(6) 0.0080(6) 0.0048(6)
C22 0.0317(8) 0.0250(7) 0.0296(8) -0.0003(6) 0.0069(6) 0.0079(6)
C23 0.0313(8) 0.0297(8) 0.0315(8) 0.0033(6) 0.0078(6) 0.0079(6)
C24 0.0428(9) 0.0257(8) 0.0379(9) 0.0070(7) 0.0093(7) 0.0097(7)
C25 0.0422(9) 0.0247(8) 0.0462(10) -0.0025(7) 0.0118(7) 0.0112(7)
C26 0.0318(8) 0.0284(8) 0.0394(9) -0.0011(6) 0.0096(7) 0.0080(7)
O3 0.0306(6) 0.0342(6) 0.0337(6) 0.0051(5) 0.0022(5) 0.0047(5)
C28 0.0321(9) 0.0439(10) 0.0554(11) 0.0038(7) 0.0031(8) 0.0187(9)

loop_
_atom_type_symbol
_atom_type_description
_atom_type_scat_dispersion_real
_atom_type_scat_dispersion_imag
_atom_type_scat_source
C C 0.0033 0.0016 'International Tables Vol C Tables 4.2.6.8 and 6.1.1.4'
H H 0.0000 0.0000 'International Tables Vol C Tables 4.2.6.8 and 6.1.1.4'
N N 0.0061 0.0033 'International Tables Vol C Tables 4.2.6.8 and 6.1.1.4'
O O 0.0106 0.0060 'International Tables Vol C Tables 4.2.6.8 and 6.1.1.4'

loop_
_geom_angle_atom_site_label_1
_geom_angle_atom_site_label_2
_geom_angle_atom_site_label_3
_geom_angle_site_symmetry_1
_geom_angle_site_symmetry_3
_geom_angle
C2 N1 C5 . . 109.98(12)
C2 N1 H1A . . 125.0
C5 N1 H1A . . 125.0
C7 N2 C10 . . 109.65(12)
C7 N2 H2A . . 125.2
C10 N2 H2A . . 125.2
O2 N3 O1 . . 123.14(15)
O2 N3 C23 . . 118.78(14)
O1 N3 C23 . . 118.08(14)
C10 C1 C2 2 . 115.53(12)
C10 C1 H1B 2 . 108.4
C2 C1 H1B . . 108.4
C10 C1 H1C 2 . 108.4
C2 C1 H1C . . 108.4
H1B C1 H1C . . 107.5
N1 C2 C3 . . 107.98(13)
N1 C2 C1 . . 120.95(13)
C3 C2 C1 . . 130.96(14)
C2 C3 C4 . . 107.11(13)
C2 C3 C13 . . 125.22(14)
C4 C3 C13 . . 127.50(14)
C5 C4 C3 . . 107.57(13)
C5 C4 C11 . . 126.83(14)
C3 C4 C11 . . 125.59(14)
C4 C5 N1 . . 107.36(13)
C4 C5 C6 . . 131.15(13)
N1 C5 C6 . . 121.34(13)
C5 C6 C7 . . 112.87(12)
C5 C6 C21 . . 109.74(11)
C7 C6 C21 . . 111.83(12)
C5 C6 H6A . . 107.4
C7 C6 H6A . . 107.4
C21 C6 H6A . . 107.4
C8 C7 N2 . . 108.15(13)
C8 C7 C6 . . 130.28(13)
N2 C7 C6 . . 121.55(13)
C7 C8 C9 . . 106.98(13)
C7 C8 C12 . . 126.82(14)
C9 C8 C12 . . 126.20(14)
C10 C9 C8 . . 107.49(13)
C10 C9 C17 . . 126.66(14)
C8 C9 C17 . . 125.80(14)
C9 C10 N2 . . 107.71(13)
C9 C10 C1 . 2 130.89(14)
N2 C10 C1 . 2 121.39(13)
C4 C11 H11A . . 109.5
C4 C11 H11B . . 109.5
H11A C11 H11B . . 109.5
C4 C11 H11C . . 109.5
H11A C11 H11C . . 109.5
H11B C11 H11C . . 109.5
C8 C12 H12A . . 109.5
C8 C12 H12B . . 109.5
H12A C12 H12B . . 109.5
C8 C12 H12C . . 109.5
H12A C12 H12C . . 109.5
H12B C12 H12C . . 109.5
C3 C13 C14 . . 113.12(13)
C3 C13 H13A . . 109.0
C14 C13 H13A . . 109.0
C3 C13 H13B . . 109.0
C14 C13 H13B . . 109.0
H13A C13 H13B . . 107.8
C15 C14 C13 . . 113.75(15)
C15 C14 H14A . . 108.8
C13 C14 H14A . . 108.8
C15 C14 H14B . . 108.8
C13 C14 H14B . . 108.8
H14A C14 H14B . . 107.7
C14 C15 C16 . . 112.65(19)
C14 C15 H15A . . 109.1
C16 C15 H15A . . 109.1
C14 C15 H15B . . 109.1
C16 C15 H15B . . 109.1
H15A C15 H15B . . 107.8
C15 C16 H16A . . 109.5
C15 C16 H16B . . 109.5
H16A C16 H16B . . 109.5
C15 C16 H16C . . 109.5
H16A C16 H16C . . 109.5
H16B C16 H16C . . 109.5
C9 C17 C18 . . 113.43(13)
C9 C17 H17A . . 108.9
C18 C17 H17A . . 108.9
C9 C17 H17B . . 108.9
C18 C17 H17B . . 108.9
H17A C17 H17B . . 107.7
C17 C18 C19 . . 113.98(16)
C17 C18 H18A . . 108.8
C19 C18 H18A . . 108.8
C17 C18 H18B . . 108.8
C19 C18 H18B . . 108.8
H18A C18 H18B . . 107.7
C20 C19 C18 . . 113.0(2)
C20 C19 H19A . . 109.0
C18 C19 H19A . . 109.0
C20 C19 H19B . . 109.0
C18 C19 H19B . . 109.0
H19A C19 H19B . . 107.8
C19 C20 H20A . . 109.5
C19 C20 H20B . . 109.5
H20A C20 H20B . . 109.5
C19 C20 H20C . . 109.5
H20A C20 H20C . . 109.5
H20B C20 H20C . . 109.5
C22 C21 C26 . . 118.63(14)
C22 C21 C6 . . 120.28(13)
C26 C21 C6 . . 121.00(13)
C23 C22 C21 . . 119.23(14)
C23 C22 H22A . . 120.4
C21 C22 H22A . . 120.4
C22 C23 C24 . . 123.06(15)
C22 C23 N3 . . 118.42(14)
C24 C23 N3 . . 118.47(14)
C25 C24 C23 . . 117.22(15)
C25 C24 H24A . . 121.4
C23 C24 H24A . . 121.4
C24 C25 C26 . . 120.77(15)
C24 C25 H25A . . 119.6
C26 C25 H25A . . 119.6
C21 C26 C25 . . 121.05(15)
C21 C26 H26A . . 119.5
C25 C26 H26A . . 119.5
C28 O3 H3 . . 109.5
O3 C28 H28A . . 109.5
O3 C28 H28B . . 109.5
H28A C28 H28B . . 109.5
O3 C28 H28C . . 109.5
H28A C28 H28C . . 109.5
H28B C28 H28C . . 109.5

loop_
_geom_bond_atom_site_label_1
_geom_bond_atom_site_label_2
_geom_bond_site_symmetry_2
_geom_bond_distance
N1 C2 . 1.3721(19)
N1 C5 . 1.3835(19)
N1 H1A . 0.8800
N2 C7 . 1.3778(19)
N2 C10 . 1.3783(19)
N2 H2A . 0.8800
N3 O2 . 1.222(2)
N3 O1 . 1.2307(19)
N3 C23 . 1.470(2)
C1 C10 2 1.501(2)
C1 C2 . 1.506(2)
C1 H1B . 0.9900
C1 H1C . 0.9900
C2 C3 . 1.378(2)
C3 C4 . 1.436(2)
C3 C13 . 1.509(2)
C4 C5 . 1.378(2)
C4 C11 . 1.502(2)
C5 C6 . 1.515(2)
C6 C7 . 1.518(2)
C6 C21 . 1.537(2)
C6 H6A . 1.0000
C7 C8 . 1.374(2)
C8 C9 . 1.438(2)
C8 C12 . 1.508(2)
C9 C10 . 1.376(2)
C9 C17 . 1.506(2)
C10 C1 2 1.501(2)
C11 H11A . 0.9800
C11 H11B . 0.9800
C11 H11C . 0.9800
C12 H12A . 0.9800
C12 H12B . 0.9800
C12 H12C . 0.9800
C13 C14 . 1.533(2)
C13 H13A . 0.9900
C13 H13B . 0.9900
C14 C15 . 1.521(2)
C14 H14A . 0.9900
C14 H14B . 0.9900
C15 C16 . 1.527(3)
C15 H15A . 0.9900
C15 H15B . 0.9900
C16 H16A . 0.9800
C16 H16B . 0.9800
C16 H16C . 0.9800
C17 C18 . 1.523(2)
C17 H17A . 0.9900
C17 H17B . 0.9900
C18 C19 . 1.530(3)
C18 H18A . 0.9900
C18 H18B . 0.9900
C19 C20 . 1.524(4)
C19 H19A . 0.9900
C19 H19B . 0.9900
C20 H20A . 0.9800
C20 H20B . 0.9800
C20 H20C . 0.9800
C21 C22 . 1.393(2)
C21 C26 . 1.394(2)
C22 C23 . 1.385(2)
C22 H22A . 0.9500
C23 C24 . 1.391(2)
C24 C25 . 1.385(2)
C24 H24A . 0.9500
C25 C26 . 1.397(2)
C25 H25A . 0.9500
C26 H26A . 0.9500
O3 C28 . 1.430(2)
O3 H3 . 0.8400
C28 H28A . 0.9800
C28 H28B . 0.9800
C28 H28C . 0.9800

loop_
_geom_hbond_atom_site_label_D
_geom_hbond_atom_site_label_H
_geom_hbond_atom_site_label_A
_geom_hbond_site_symmetry_A
_geom_hbond_distance_DH
_geom_hbond_distance_HA
_geom_hbond_distance_DA
_geom_hbond_angle_DHA
N1 H1A O3 . 0.88 2.22 2.9930(16) 147
N2 H2A O3 2 0.88 2.25 3.0881(17) 160
C11 H11C O2 2_565 0.98 2.48 3.312(2) 143
